data_4306092
loop_
_publ_author_name
'Thomas M. Klap\"otke'
'Burkhard Krumm'
'Matthias Scherr'

_publ_contact_author_address
;
Department of Chemistry and Biochemistry
Ludwig-Maximilian University
Butenandtstr. 5--13 (Haus D)
D-81377 Munich
Germany
;
_publ_contact_author_email tmk@cup.uni-muenchen.de
_publ_contact_author_fax +49-89-2180-77492
_publ_contact_author_name 'Thomas M. Klap\"otke'
_publ_contact_author_phone +49-89-2180-77491
_publ_section_title
;
Homoleptic Selenium Cyanides: Attempted Preparation of Se(CN)4 and
Redetermination of the Crystal Structure of Se(CN)2
;
_journal_name_full 'Inorganic Chemistry'
_journal_page_first 7025
_journal_page_last 7028
_journal_paper_doi 10.1021/ic801011g
_journal_volume 47
_journal_year 2008
_chemical_formula_moiety 'C2 N2 Se'
_chemical_formula_sum 'C2 N2 Se'
_chemical_formula_weight 130.99
_chemical_name_common 'Selenium(II) dicyanide'
_space_group_IT_number 61
_symmetry_cell_setting orthorhombic
_symmetry_Int_Tables_number 61
_symmetry_space_group_name_Hall '-P 2ac 2ab'
_symmetry_space_group_name_H-M 'P b c a'
_atom_sites_solution_primary direct
_atom_sites_solution_secondary difmap
_audit_author_name 'Scherr, Matthias'
_audit_block_code Se(CN)2_scherr_cx361
_audit_creation_date
;
'Mon Oct 29 08:09:20 2007'
;
_audit_creation_method 'form98_non/compatible with shelxl97-2'
_audit_update_record
;
'Tue Oct 30 10:54:14 2007'
;
_cell_angle_alpha 90.0
_cell_angle_beta 90.0
_cell_angle_gamma 90.0
_cell_formula_units_Z 8
_cell_length_a 8.632(5)
_cell_length_b 6.847(5)
_cell_length_c 12.8151(7)
_cell_measurement_reflns_used 940
_cell_measurement_temperature 200(2)
_cell_measurement_theta_max 29.9952
_cell_measurement_theta_min 3.7865
_cell_volume 757.4(7)
_computing_cell_refinement
;
CrysAlis RED, Oxford Diffraction Ltd.,
Version 1.171.32.5 (release 08-05-2007 CrysAlis171 .NET)
(compiled May  8 2007,13:10:02)
;
_computing_data_collection
;
CrysAlis CCD, Oxford Diffraction Ltd.,
Version 1.171.32.5 (release 08-05-2007 CrysAlis171 .NET)
(compiled May  8 2007,13:10:02)
;
_computing_data_reduction
;
CrysAlis RED, Oxford Diffraction Ltd.,
Version 1.171.32.5 (release 08-05-2007 CrysAlis171 .NET)
(compiled May  8 2007,13:10:02)
;
_computing_molecular_graphics 'DIAMOND (Brandenburg, 1996)'
_computing_publication_material 'SHELXL-97 (G. M. Sheldrick. University of G\"ottingen, 97-2 version)'
_computing_structure_refinement 'SHELXL-97 (G. M. Sheldrick. University of G\"ottingen, 97-2 version)'
_computing_structure_solution
;
A. Altomare, M. C. Burla, M. Camalli, G. L. Cascarano, C. Giacovazzo, A.
Guagliardi, A. G. G. Moliterni, G. Polidori, R. Spagna: SIR97: a new tool for
crystal structure determination and refinement; J. Appl. Crystallogr. 1999,
32, 115-119.
;
_diffrn_ambient_temperature 200(2)
_diffrn_detector_area_resol_mean 15.9809
_diffrn_measured_fraction_theta_full 0.999
_diffrn_measured_fraction_theta_max 0.999
_diffrn_measurement_details
;
  1 omega -101.00  -51.00   1.0000   15.0000
omega____ theta____ kappa____ phi______ omega'___ theta'___ frames
    -      -29.1682  -45.0000  240.0000    0.0000    0.0000 50

  2 omega  -25.00   24.00   1.0000   15.0000
omega____ theta____ kappa____ phi______ omega'___ theta'___ frames
    -      -29.1682   99.0000   12.0000    0.0000    0.0000 49

  3 omega   50.00   95.00   1.0000   15.0000
omega____ theta____ kappa____ phi______ omega'___ theta'___ frames
    -       29.3244 -137.0000  -81.0000    0.0000    0.0000 45

  4 omega    3.00   47.00   1.0000   15.0000
omega____ theta____ kappa____ phi______ omega'___ theta'___ frames
    -       29.3244   45.0000    0.0000    0.0000    0.0000 44

  5 omega  -11.00   17.00   1.0000   15.0000
omega____ theta____ kappa____ phi______ omega'___ theta'___ frames
    -       29.3244   99.0000   93.0000    0.0000    0.0000 28

  6 omega  -36.00   -8.00   1.0000   15.0000
omega____ theta____ kappa____ phi______ omega'___ theta'___ frames
    -       29.3244  137.0000  161.0000    0.0000    0.0000 28

  7 omega  -42.00  -14.00   1.0000   15.0000
omega____ theta____ kappa____ phi______ omega'___ theta'___ frames
    -       29.3244  -75.0000  120.0000    0.0000    0.0000 28

;
_diffrn_measurement_device_type 'Oxford Xcalibur3 CCD area-detector'
_diffrn_measurement_method 'omega scan'
_diffrn_orient_matrix_UB_11 -0.0664819746
_diffrn_orient_matrix_UB_12 0.0592385994
_diffrn_orient_matrix_UB_13 -0.0140834281
_diffrn_orient_matrix_UB_21 -0.0791550183
_diffrn_orient_matrix_UB_22 -0.0503222967
_diffrn_orient_matrix_UB_23 0.0107911180
_diffrn_orient_matrix_UB_31 -0.0014935643
_diffrn_orient_matrix_UB_32 0.0263908781
_diffrn_orient_matrix_UB_33 0.0523515409
_diffrn_radiation_collimation '0.5 mm collimator'
_diffrn_radiation_monochromator graphite
_diffrn_radiation_source 'fine-focus sealed tube'
_diffrn_radiation_type MoK\a
_diffrn_radiation_wavelength 0.71073
_diffrn_reflns_av_R_equivalents 0.0459
_diffrn_reflns_av_sigmaI/netI 0.0512
_diffrn_reflns_limit_h_max 8
_diffrn_reflns_limit_h_min -10
_diffrn_reflns_limit_k_max 7
_diffrn_reflns_limit_k_min -8
_diffrn_reflns_limit_l_max 15
_diffrn_reflns_limit_l_min -15
_diffrn_reflns_number 2804
_diffrn_reflns_theta_full 25.97
_diffrn_reflns_theta_max 25.97
_diffrn_reflns_theta_min 3.96
_diffrn_source_current 40_mA
_diffrn_source_power 2.00_kW
_diffrn_source_type 'Spellman generator'
_diffrn_source_voltage 50_kV
_exptl_absorpt_coefficient_mu 9.688
_exptl_absorpt_correction_T_max 0.68000
_exptl_absorpt_correction_T_min 0.26952
_exptl_absorpt_correction_type multi-scan
_exptl_absorpt_process_details
;
CrysAlis RED, Oxford Diffraction Ltd.,
Version 1.171.32.5 (release 08-05-2007 CrysAlis171 .NET)
(compiled May  8 2007,13:10:02)
Empirical absorption correction using spherical harmonics,
 implemented in SCALE3 ABSPACK scaling algorithm.
;
_exptl_crystal_colour colorless
_exptl_crystal_density_diffrn 2.2974(3)
_exptl_crystal_density_method 'not measured'
_exptl_crystal_description platelet
_exptl_crystal_F_000 480
_exptl_crystal_size_max 0.13
_exptl_crystal_size_mid 0.11
_exptl_crystal_size_min 0.04
_refine_diff_density_max 1.341
_refine_diff_density_min -0.798
_refine_diff_density_rms 0.174
_refine_ls_extinction_method none
_refine_ls_goodness_of_fit_ref 0.926
_refine_ls_matrix_type full
_refine_ls_number_parameters 46
_refine_ls_number_reflns 743
_refine_ls_number_restraints 0
_refine_ls_restrained_S_all 0.926
_refine_ls_R_factor_all 0.0699
_refine_ls_R_factor_gt 0.0334
_refine_ls_shift/su_max 0.000
_refine_ls_shift/su_mean 0.000
_refine_ls_structure_factor_coef Fsqd
_refine_ls_weighting_details 'calc w=1/[\s^2^(Fo^2^)+(0.0538P)^2^+0.0000P] where P=(Fo^2^+2Fc^2^)/3'
_refine_ls_weighting_scheme calc
_refine_ls_wR_factor_gt 0.0807
_refine_ls_wR_factor_ref 0.0949
_reflns_number_gt 421
_reflns_number_total 743
_reflns_threshold_expression >2sigma(I)
_cod_data_source_file ic801011g-file001.cif
_cod_data_source_block cx361
_cod_database_code 4306092
_kl_diffrn_measurement_detector_distance 50

loop_
_symmetry_equiv_pos_as_xyz
'x, y, z'
'-x+1/2, -y, z+1/2'
'x+1/2, -y+1/2, -z'
'-x, y+1/2, -z+1/2'
'-x, -y, -z'
'x-1/2, y, -z-1/2'
'-x-1/2, y-1/2, z'
'x, -y-1/2, z-1/2'

loop_
_atom_site_label
_atom_site_type_symbol
_atom_site_fract_x
_atom_site_fract_y
_atom_site_fract_z
_atom_site_U_iso_or_equiv
_atom_site_adp_type
_atom_site_occupancy
_atom_site_symmetry_multiplicity
_atom_site_calc_flag
_atom_site_refinement_flags
_atom_site_disorder_assembly
_atom_site_disorder_group
Se1 Se 0.51137(6) 0.16270(9) 0.62385(5) 0.0202(2) Uani 1 1 d . . .
N1 N 0.1993(6) 0.3516(9) 0.6442(5) 0.0287(14) Uani 1 1 d . . .
N2 N 0.6747(6) 0.5474(9) 0.6028(4) 0.0293(15) Uani 1 1 d . . .
C1 C 0.3181(8) 0.2809(10) 0.6369(5) 0.0219(15) Uani 1 1 d . . .
C2 C 0.6086(7) 0.4057(11) 0.6113(6) 0.0265(16) Uani 1 1 d . . .

loop_
_atom_site_aniso_label
_atom_site_aniso_U_11
_atom_site_aniso_U_22
_atom_site_aniso_U_33
_atom_site_aniso_U_23
_atom_site_aniso_U_13
_atom_site_aniso_U_12
Se1 0.0185(3) 0.0134(3) 0.0288(4) 0.0003(3) -0.0001(3) -0.0007(3)
N1 0.028(3) 0.018(3) 0.040(4) 0.006(3) 0.003(3) 0.000(3)
N2 0.024(3) 0.026(4) 0.039(4) 0.008(3) -0.005(3) -0.010(3)
C1 0.019(3) 0.018(4) 0.029(4) 0.001(3) -0.006(4) -0.001(3)
C2 0.019(3) 0.024(4) 0.036(4) 0.000(4) -0.002(3) 0.001(3)

loop_
_atom_type_symbol
_atom_type_description
_atom_type_scat_dispersion_real
_atom_type_scat_dispersion_imag
_atom_type_scat_source
C C 0.0033 0.0016 'International Tables Vol C Tables 4.2.6.8 and 6.1.1.4'
N N 0.0061 0.0033 'International Tables Vol C Tables 4.2.6.8 and 6.1.1.4'
Se Se -0.0929 2.2259 'International Tables Vol C Tables 4.2.6.8 and 6.1.1.4'

loop_
_exptl_crystal_face_index_h
_exptl_crystal_face_index_k
_exptl_crystal_face_index_l
_exptl_crystal_face_perp_dist
? ? ? ?

loop_
_geom_angle_atom_site_label_1
_geom_angle_atom_site_label_2
_geom_angle_atom_site_label_3
_geom_angle
_geom_angle_site_symmetry_1
_geom_angle_site_symmetry_3
_geom_angle_publ_flag
C1 Se1 C2 91.3(3) . . ?
N1 C1 Se1 179.2(7) . . ?
N2 C2 Se1 176.3(6) . . ?

loop_
_geom_bond_atom_site_label_1
_geom_bond_atom_site_label_2
_geom_bond_distance
_geom_bond_site_symmetry_2
_geom_bond_publ_flag
Se1 C1 1.862(7) . ?
Se1 C2 1.870(7) . ?
N1 C1 1.138(8) . ?
N2 C2 1.131(8) . ?

loop_
_geom_contact_atom_site_label_1
_geom_contact_atom_site_label_2
_geom_contact_distance
_geom_contact_site_symmetry_1
_geom_contact_site_symmetry_2
_geom_contact_publ_flag
? ? ? ? ? ?

loop_
_geom_hbond_atom_site_label_D
_geom_hbond_atom_site_label_H
_geom_hbond_atom_site_label_A
_geom_hbond_distance_DH
_geom_hbond_distance_HA
_geom_hbond_distance_DA
_geom_hbond_angle_DHA
_geom_hbond_site_symmetry_A
_geom_hbond_publ_flag
? ? ? ? ? ? ? ? ?

loop_
_geom_torsion_atom_site_label_1
_geom_torsion_atom_site_label_2
_geom_torsion_atom_site_label_3
_geom_torsion_atom_site_label_4
_geom_torsion
_geom_torsion_site_symmetry_1
_geom_torsion_site_symmetry_2
_geom_torsion_site_symmetry_3
_geom_torsion_site_symmetry_4
_geom_torsion_publ_flag
? ? ? ? ? ? ? ? ? ?

loop_
_reflns_scale_group_code
_reflns_scale_meas_F
? ?

loop_
_cod_related_entry_id
_cod_related_entry_database
_cod_related_entry_code
1 ChemSpider 121132
